data_2021396
loop_
_publ_author_name
'Parbhakar, Swati'
'Kaushik, Reetam'
'Hussain, Firasat'

_publ_section_title
;
 Synthesis and characterization of self-assembled inorganic--organic
 hybrid arsenotungstates
;
_journal_coeditor_code JR3013
_journal_issue 12
_journal_name_full 'Acta Crystallographica Section C Structural Chemistry'
_journal_paper_doi 10.1107/S2053229618014171
_journal_volume 74
_journal_year 2018
_chemical_formula_iupac
;
K2 {[Cu2 (H2 O) (C12 H8 N2)2 (C2 H3 O2)2]4 [Eu2 (H2 O)2 (C2 H3 O2)2 
(As W11 O39)2]}, 24H2 O1
;
_chemical_formula_moiety '0.5(C232 H174 As4 Cu16 Er4 K4 N32 O224 W44), 16(O)'
_chemical_formula_sum 'C116 H87 As2 Cu8 Er2 K2 N16 O128 W22'
_chemical_formula_weight 8868.59
_space_group_crystal_system monoclinic
_space_group_IT_number 15
_space_group_name_Hall '-I 2ya'
_space_group_name_H-M_alt 'I 1 2/a 1'
_symmetry_space_group_name_Hall '-I 2ya'
_symmetry_space_group_name_H-M 'I 1 2/a 1'
_atom_sites_solution_hydrogens geom
_audit_creation_date 2018-05-02
_audit_creation_method
;
OLEX2 1.2
(compiled 2018.04.26 svn.r3504 for OlexSys, GUI svn.r5492)
;
_cell_angle_alpha 90
_cell_angle_beta 108.273(7)
_cell_angle_gamma 90
_cell_formula_units_Z 4
_cell_length_a 30.581(2)
_cell_length_b 14.1638(6)
_cell_length_c 48.299(3)
_cell_measurement_reflns_used 5360
_cell_measurement_temperature 140(20)
_cell_measurement_theta_max 24.4860
_cell_measurement_theta_min 2.8940
_cell_volume 19865(2)
_computing_cell_refinement
;
CrysAlis PRO (Agilent, 2013)
;
_computing_data_collection
;
CrysAlis PRO (Agilent, 2013)
;
_computing_data_reduction
;
CrysAlis PRO (Agilent, 2013)
;
_computing_molecular_graphics
;
OLEX2 (Dolomanov <i>et al.</i>,  2009)
;
_computing_publication_material
;
OLEX2 (Dolomanov <i>et al.</i>,  2009)
;
_computing_structure_refinement
;
SHELXL2017 (Sheldrick, 2015)
;
_computing_structure_solution
;
SIR2004 (Burla <i>et al.</i>,  2005)
;
_diffrn_ambient_temperature 140(20)
_diffrn_detector_area_resol_mean 15.9853
_diffrn_measured_fraction_theta_full 0.998
_diffrn_measured_fraction_theta_max 0.999
_diffrn_measurement_device_type 'Agulent Xcalibur Sapphire3'
_diffrn_measurement_method '\w scans'
_diffrn_radiation_type MoK\a
_diffrn_radiation_wavelength 0.71073
_diffrn_reflns_av_R_equivalents 0.2474
_diffrn_reflns_av_unetI/netI 0.2009
_diffrn_reflns_Laue_measured_fraction_full 0.998
_diffrn_reflns_Laue_measured_fraction_max 0.999
_diffrn_reflns_limit_h_max 37
_diffrn_reflns_limit_h_min -37
_diffrn_reflns_limit_k_max 17
_diffrn_reflns_limit_k_min -17
_diffrn_reflns_limit_l_max 58
_diffrn_reflns_limit_l_min -58
_diffrn_reflns_number 126680
_diffrn_reflns_point_group_measured_fraction_full 0.998
_diffrn_reflns_point_group_measured_fraction_max 0.999
_diffrn_reflns_theta_full 25.242
_diffrn_reflns_theta_max 25.682
_diffrn_reflns_theta_min 2.876
_diffrn_source 'Enhance (Mo) X-ray Source'
_exptl_absorpt_coefficient_mu 14.829
_exptl_absorpt_correction_T_max 1.00000
_exptl_absorpt_correction_T_min 0.66374
_exptl_absorpt_correction_type multi-scan
_exptl_absorpt_process_details
;
(CrysAlis PRO; Agilent, 2013)
;
_exptl_crystal_colour Blue
_exptl_crystal_density_diffrn 2.965
_exptl_crystal_description Block
_exptl_crystal_F_000 16076
_exptl_crystal_size_max 0.09
_exptl_crystal_size_mid 0.07
_exptl_crystal_size_min 0.01
_refine_diff_density_max 3.758
_refine_diff_density_min -2.333
_refine_diff_density_rms 0.502
_refine_ls_extinction_method none
_refine_ls_goodness_of_fit_ref 1.058
_refine_ls_hydrogen_treatment constr
_refine_ls_matrix_type full
_refine_ls_number_parameters 690
_refine_ls_number_reflns 18853
_refine_ls_number_restraints 0
_refine_ls_restrained_S_all 1.058
_refine_ls_R_factor_all 0.1765
_refine_ls_R_factor_gt 0.0872
_refine_ls_shift/su_max 0.001
_refine_ls_shift/su_mean 0.000
_refine_ls_structure_factor_coef Fsqd
_refine_ls_weighting_details 'w=1/[\s^2^(Fo^2^)+(0.0242P)^2^+52.5653P] where P=(Fo^2^+2Fc^2^)/3'
_refine_ls_weighting_scheme calc
_refine_ls_wR_factor_gt 0.1424
_refine_ls_wR_factor_ref 0.1832
_reflns_Friedel_coverage 0.000
_reflns_number_gt 9768
_reflns_number_total 18853
_reflns_threshold_expression 'I > 2\s(I)'
_cod_data_source_file jr3013sup1.cif
_cod_data_source_block fhsp25c
_cod_database_code 2021396
_publcif_datablock.id {4d226853-2d58-4010-aae5-c394cbc05916}

_shelx_shelxl_version_number 2017/1
_shelx_space_group_comment
;
The symmetry employed for this shelxl refinement is uniquely defined
by the following loop, which should always be used as a source of
symmetry information in preference to the above space-group names.
They are only intended as comments.
;
_exptl_absorpt_special_details
;
CrysAlisPro, Agilent Technologies,
Version 1.171.36.32 (release 02-08-2013 CrysAlis171 .NET)
(compiled Aug  2 2013,16:46:58)
Empirical absorption correction using spherical harmonics,
implemented in SCALE3 ABSPACK scaling algorithm.
;
_olex2_refinement_description
;
1. Fixed Uiso
 At 1.2 times of:
  All C(H) groups
 At 1.5 times of:
  All C(H,H,H) groups
2. Others
 Fixed Sof: H1AA(0.5) K1(0.66666) K2(0.33333) O7AA(0.5) O8AA(0.5)
3.a Aromatic/amide H refined with riding coordinates:
 C1(H1), C2(H2), C3(H3), C5(H5), C6(H6), C8(H8), C9(H9), C10(H10), C13(H13),
 C14(H14), C15(H15), C17(H17), C18(H18), C20(H20), C21(H21), C22(H22), C25(H25),
  C26(H26), C27(H27), C29(H29), C30(H30), C32(H32), C33(H33), C34(H34),
 C37(H37), C38(H38), C39(H39), C41(H41), C42(H42), C44(H44), C45(H45), C46(H46)
3.b Idealised Me refined as rotating group:
 C50(H50A,H50B,H50C), C52(H52A,H52B,H52C), C1AA(H1AA,H1AB,H1AC), C56(H56A,H56B,
 H56C)
;
_olex2_submission_special_instructions 'No special instructions were received'

loop_
_space_group_symop_operation_xyz
'x, y, z'
'-x+1/2, y, -z'
'x+1/2, y+1/2, z+1/2'
'-x+1, y+1/2, -z+1/2'
'-x, -y, -z'
'x-1/2, -y, z'
'-x+1/2, -y+1/2, -z+1/2'
'x, -y+1/2, z+1/2'

loop_
_atom_site_label
_atom_site_type_symbol
_atom_site_fract_x
_atom_site_fract_y
_atom_site_fract_z
_atom_site_U_iso_or_equiv
_atom_site_adp_type
_atom_site_occupancy
_atom_site_site_symmetry_order
_atom_site_calc_flag
_atom_site_refinement_flags_posn
_atom_site_refinement_flags_adp
_atom_site_refinement_flags_occupancy
C1 C 0.2859(10) 0.609(2) 0.1094(6) 0.034(8) Uiso 1 1 d . . .
H1 H 0.263962 0.604289 0.118957 0.041 Uiso 1 1 calc R . .
C2 C 0.2723(11) 0.620(2) 0.0798(6) 0.037(8) Uiso 1 1 d . . .
H2 H 0.240900 0.622187 0.069832 0.045 Uiso 1 1 calc R . .
C3 C 0.3022(11) 0.629(2) 0.0641(7) 0.049(10) Uiso 1 1 d . . .
H3 H 0.291601 0.636779 0.043966 0.059 Uiso 1 1 calc R . .
C4 C 0.3486(11) 0.626(2) 0.0790(7) 0.044(9) Uiso 1 1 d . . .
C5 C 0.3837(11) 0.641(2) 0.0672(7) 0.041(9) Uiso 1 1 d . . .
H5 H 0.375621 0.656057 0.047527 0.049 Uiso 1 1 calc R . .
C6 C 0.4256(11) 0.636(2) 0.0812(7) 0.041(9) Uiso 1 1 d . . .
H6 H 0.446704 0.638027 0.070969 0.050 Uiso 1 1 calc R . .
C7 C 0.4428(10) 0.627(2) 0.1127(6) 0.035(8) Uiso 1 1 d . . .
C8 C 0.4897(11) 0.634(2) 0.1304(7) 0.047(9) Uiso 1 1 d . . .
H8 H 0.513712 0.645295 0.122885 0.056 Uiso 1 1 calc R . .
C9 C 0.4960(11) 0.621(2) 0.1589(7) 0.047(9) Uiso 1 1 d . . .
H9 H 0.526332 0.621977 0.171135 0.057 Uiso 1 1 calc R . .
C10 C 0.4617(10) 0.606(2) 0.1723(7) 0.041(9) Uiso 1 1 d . . .
H10 H 0.469094 0.600804 0.192389 0.049 Uiso 1 1 calc R . .
C11 C 0.4088(11) 0.616(2) 0.1257(7) 0.044(9) Uiso 1 1 d . . .
C12 C 0.3616(11) 0.613(2) 0.1091(7) 0.046(9) Uiso 1 1 d . . .
C13 C 0.3328(9) 0.8365(18) 0.1252(6) 0.023(7) Uiso 1 1 d . . .
H13 H 0.305091 0.825404 0.128853 0.028 Uiso 1 1 calc R . .
C14 C 0.3298(12) 0.860(2) 0.0959(7) 0.051(10) Uiso 1 1 d . . .
H14 H 0.302030 0.861618 0.080764 0.061 Uiso 1 1 calc R . .
C15 C 0.3717(12) 0.880(2) 0.0919(8) 0.056(10) Uiso 1 1 d . . .
H15 H 0.371614 0.895768 0.073171 0.067 Uiso 1 1 calc R . .
C16 C 0.4141(12) 0.877(2) 0.1139(7) 0.053(10) Uiso 1 1 d . . .
C17 C 0.4584(11) 0.896(2) 0.1103(7) 0.044(9) Uiso 1 1 d . . .
H17 H 0.461815 0.911150 0.092400 0.052 Uiso 1 1 calc R . .
C18 C 0.4958(12) 0.889(2) 0.1358(7) 0.056(10) Uiso 1 1 d . . .
H18 H 0.523816 0.905644 0.133320 0.067 Uiso 1 1 calc R . .
C19 C 0.4992(13) 0.864(3) 0.1632(8) 0.060(11) Uiso 1 1 d . . .
C20 C 0.5352(14) 0.857(3) 0.1888(8) 0.070(12) Uiso 1 1 d . . .
H20 H 0.564793 0.873617 0.189183 0.084 Uiso 1 1 calc R . .
C21 C 0.5281(13) 0.828(3) 0.2123(8) 0.068(12) Uiso 1 1 d . . .
H21 H 0.553605 0.825453 0.228981 0.082 Uiso 1 1 calc R . .
C22 C 0.4858(11) 0.800(2) 0.2153(7) 0.047(9) Uiso 1 1 d . . .
H22 H 0.483754 0.773413 0.232373 0.056 Uiso 1 1 calc R . .
C23 C 0.4541(12) 0.841(2) 0.1658(7) 0.051(10) Uiso 1 1 d . . .
C24 C 0.4110(10) 0.849(2) 0.1402(7) 0.036(8) Uiso 1 1 d . . .
C25 C 0.1016(9) -0.2041(18) 0.1285(6) 0.024(7) Uiso 1 1 d . . .
H25 H 0.124728 -0.215844 0.120218 0.029 Uiso 1 1 calc R . .
C26 C 0.1118(9) -0.2082(19) 0.1580(6) 0.026(7) Uiso 1 1 d . . .
H26 H 0.141770 -0.223011 0.169223 0.031 Uiso 1 1 calc R . .
C27 C 0.0807(9) -0.192(2) 0.1713(6) 0.031(8) Uiso 1 1 d . . .
H27 H 0.089472 -0.192394 0.191568 0.038 Uiso 1 1 calc R . .
C28 C 0.0372(8) -0.1755(17) 0.1560(5) 0.013(6) Uiso 1 1 d . . .
C29 C -0.0023(11) -0.154(2) 0.1663(8) 0.054(10) Uiso 1 1 d . . .
H29 H 0.003366 -0.149799 0.186374 0.065 Uiso 1 1 calc R . .
C30 C -0.0461(10) -0.141(2) 0.1488(6) 0.031(8) Uiso 1 1 d . . .
H30 H -0.069269 -0.132887 0.157336 0.038 Uiso 1 1 calc R . .
C31 C -0.0577(9) -0.1392(18) 0.1185(5) 0.017(6) Uiso 1 1 d . . .
C32 C -0.1014(12) -0.119(2) 0.0968(7) 0.051(10) Uiso 1 1 d . . .
H32 H -0.126646 -0.104009 0.102750 0.061 Uiso 1 1 calc R . .
C33 C -0.1060(10) -0.1228(19) 0.0684(6) 0.032(8) Uiso 1 1 d . . .
H33 H -0.135382 -0.117477 0.055006 0.038 Uiso 1 1 calc R . .
C34 C -0.0692(9) -0.1340(18) 0.0580(6) 0.020(7) Uiso 1 1 d . . .
H34 H -0.073867 -0.131344 0.038005 0.024 Uiso 1 1 calc R . .
C35 C -0.0185(8) -0.1487(16) 0.1065(5) 0.009(5) Uiso 1 1 d . . .
C36 C 0.0254(8) -0.1678(17) 0.1245(5) 0.011(6) Uiso 1 1 d . . .
C37 C 0.0555(9) -0.4141(18) 0.1173(5) 0.020(7) Uiso 1 1 d . . .
H37 H 0.084080 -0.422691 0.114663 0.024 Uiso 1 1 calc R . .
C38 C 0.0555(10) -0.4204(19) 0.1461(6) 0.028(7) Uiso 1 1 d . . .
H38 H 0.082059 -0.433849 0.161393 0.034 Uiso 1 1 calc R . .
C39 C 0.0142(10) -0.406(2) 0.1503(7) 0.037(8) Uiso 1 1 d . . .
H39 H 0.012806 -0.404617 0.169261 0.045 Uiso 1 1 calc R . .
C40 C -0.0247(10) -0.393(2) 0.1280(6) 0.034(8) Uiso 1 1 d . . .
C41 C -0.0708(10) -0.382(2) 0.1290(7) 0.041(9) Uiso 1 1 d . . .
H41 H -0.074901 -0.383132 0.147304 0.049 Uiso 1 1 calc R . .
C42 C -0.1063(9) -0.3698(18) 0.1073(6) 0.023(7) Uiso 1 1 d . . .
H42 H -0.134665 -0.363068 0.110295 0.028 Uiso 1 1 calc R . .
C43 C -0.1040(10) -0.366(2) 0.0766(6) 0.032(8) Uiso 1 1 d . . .
C44 C -0.1419(10) -0.359(2) 0.0502(6) 0.033(8) Uiso 1 1 d . . .
H44 H -0.172131 -0.356804 0.050540 0.039 Uiso 1 1 calc R . .
C45 C -0.1322(10) -0.3562(19) 0.0249(6) 0.029(7) Uiso 1 1 d . . .
H45 H -0.156051 -0.351540 0.007411 0.035 Uiso 1 1 calc R . .
C46 C -0.0878(9) -0.3600(19) 0.0245(6) 0.029(7) Uiso 1 1 d . . .
H46 H -0.082288 -0.356845 0.006678 0.035 Uiso 1 1 calc R . .
C47 C -0.0596(10) -0.378(2) 0.0748(6) 0.027(7) Uiso 1 1 d . . .
C48 C -0.0186(10) -0.386(2) 0.0989(6) 0.028(7) Uiso 1 1 d . . .
C49 C 0.2912(9) 0.698(2) 0.1792(6) 0.023(7) Uiso 1 1 d . . .
C50 C 0.2430(9) 0.709(2) 0.1811(6) 0.034(8) Uiso 1 1 d . . .
H50A H 0.244745 0.732420 0.200126 0.051 Uiso 1 1 calc GR . .
H50B H 0.227435 0.649671 0.177813 0.051 Uiso 1 1 calc GR . .
H50C H 0.226278 0.753812 0.166613 0.051 Uiso 1 1 calc GR . .
C51 C 0.4033(12) 0.626(3) 0.2268(7) 0.051(10) Uiso 1 1 d . . .
C52 C 0.4199(12) 0.587(3) 0.2571(7) 0.072(12) Uiso 1 1 d . . .
H52A H 0.412405 0.521265 0.256680 0.108 Uiso 1 1 calc GR . .
H52B H 0.405296 0.620168 0.269198 0.108 Uiso 1 1 calc GR . .
H52C H 0.452693 0.594933 0.264945 0.108 Uiso 1 1 calc GR . .
C53 C 0.1046(10) -0.290(2) 0.0632(6) 0.030(7) Uiso 1 1 d . . .
C1AA C 0.1549(10) -0.305(2) 0.0666(7) 0.049(9) Uiso 1 1 d . . .
H1AA H 0.159086 -0.306269 0.047709 0.074 Uiso 0.5 1 calc GR . .
H1AB H 0.165059 -0.363828 0.076385 0.074 Uiso 1 1 calc GR . .
H1AC H 0.172602 -0.254232 0.077863 0.074 Uiso 1 1 calc GR . .
C55 C 0.0010(9) -0.217(2) 0.0082(6) 0.022(7) Uiso 1 1 d . . .
C56 C -0.0057(11) -0.191(2) -0.0229(6) 0.047(9) Uiso 1 1 d . . .
H56A H -0.026402 -0.138257 -0.028256 0.071 Uiso 1 1 calc GR . .
H56B H -0.018433 -0.243728 -0.035271 0.071 Uiso 1 1 calc GR . .
H56C H 0.023426 -0.174118 -0.025105 0.071 Uiso 1 1 calc GR . .
N1 N 0.3304(7) 0.6057(15) 0.1246(5) 0.025(6) Uiso 1 1 d . . .
N2 N 0.4169(7) 0.6010(15) 0.1545(5) 0.025(6) Uiso 1 1 d . . .
N3 N 0.3710(8) 0.8290(17) 0.1480(5) 0.035(7) Uiso 1 1 d . . .
N4 N 0.4471(9) 0.8155(18) 0.1912(5) 0.041(7) Uiso 1 1 d . . .
N5 N 0.0595(7) -0.1835(14) 0.1113(4) 0.014(5) Uiso 1 1 d . . .
N6 N -0.0255(8) -0.1491(17) 0.0768(5) 0.036(7) Uiso 1 1 d . . .
N7 N 0.0209(7) -0.3975(15) 0.0930(5) 0.023(6) Uiso 1 1 d . . .
N8 N -0.0523(7) -0.3678(15) 0.0486(5) 0.024(6) Uiso 1 1 d . . .
O1 O 0.0536(6) -0.0092(14) 0.0766(4) 0.036(5) Uiso 1 1 d . . .
O1AA O 0.1101(6) 0.1903(13) 0.0122(4) 0.030(5) Uiso 1 1 d . . .
O3 O 0.0345(6) 0.3453(12) 0.0772(4) 0.023(4) Uiso 1 1 d . . .
O4 O 0.1164(6) 0.2788(12) 0.0662(3) 0.020(4) Uiso 1 1 d . . .
O5 O 0.1266(6) 0.1010(13) 0.0658(4) 0.032(5) Uiso 1 1 d . . .
O6 O 0.0830(6) 0.1740(12) 0.0995(4) 0.024(5) Uiso 1 1 d . . .
O7 O 0.0898(6) 0.3189(13) 0.1349(4) 0.032(5) Uiso 1 1 d . . .
O8 O 0.1205(6) 0.4271(12) 0.1004(4) 0.022(4) Uiso 1 1 d . . .
O9 O 0.1838(6) 0.3035(12) 0.0439(4) 0.025(5) Uiso 1 1 d . . .
O10 O 0.1978(6) 0.1172(12) 0.0447(4) 0.025(5) Uiso 1 1 d . . .
O11 O 0.1468(6) -0.0524(13) 0.0988(4) 0.030(5) Uiso 1 1 d . . .
O12 O 0.1063(6) 0.0226(12) 0.1350(4) 0.022(4) Uiso 1 1 d . . .
O13 O 0.1192(6) 0.3457(13) 0.1966(4) 0.029(5) Uiso 1 1 d . . .
O14 O 0.1609(6) 0.4316(12) 0.1578(4) 0.026(5) Uiso 1 1 d . . .
O15 O 0.1851(6) 0.5708(12) 0.1241(4) 0.026(5) Uiso 1 1 d . . .
O16 O 0.2026(5) 0.4158(11) 0.0928(3) 0.016(4) Uiso 1 1 d . . .
O17 O 0.2616(6) 0.4220(12) 0.0571(4) 0.024(5) Uiso 1 1 d . . .
O18 O 0.2682(6) 0.2285(12) 0.0652(4) 0.022(4) Uiso 1 1 d . . .
O19 O 0.2855(6) 0.0414(14) 0.0583(4) 0.037(5) Uiso 1 1 d . . .
O20 O 0.2251(6) 0.0054(12) 0.0923(4) 0.023(5) Uiso 1 1 d . . .
O21 O 0.2259(6) -0.1656(12) 0.1221(3) 0.020(4) Uiso 1 1 d . . .
O23 O 0.1891(6) -0.0518(12) 0.1564(4) 0.024(5) Uiso 1 1 d . . .
O24 O 0.1408(6) -0.0038(12) 0.1957(4) 0.025(5) Uiso 1 1 d . . .
O25 O 0.1324(5) 0.1737(11) 0.1673(3) 0.014(4) Uiso 1 1 d . . .
O26 O 0.1779(6) 0.0980(12) 0.1281(3) 0.020(4) Uiso 1 1 d . . .
O27 O 0.1678(5) 0.2858(12) 0.1287(3) 0.018(4) Uiso 1 1 d . . .
O28 O 0.2086(5) 0.2082(11) 0.0926(3) 0.017(4) Uiso 1 1 d . . .
O29 O 0.2538(6) 0.2117(12) 0.1510(4) 0.024(5) Uiso 1 1 d . . .
O30 O 0.2444(6) 0.4118(13) 0.1484(4) 0.027(5) Uiso 1 1 d . . .
O31 O 0.2827(6) 0.3370(12) 0.1128(4) 0.026(5) Uiso 1 1 d . . .
O32 O 0.2959(6) 0.1171(13) 0.1133(4) 0.028(5) Uiso 1 1 d . . .
O33 O 0.2662(5) 0.0099(11) 0.1470(3) 0.015(4) Uiso 1 1 d . . .
O34 O 0.2151(6) 0.0968(12) 0.1914(4) 0.023(4) Uiso 1 1 d . . .
O35 O 0.2041(6) 0.2848(12) 0.1915(3) 0.019(4) Uiso 1 1 d . . .
O36 O 0.3632(6) 0.0406(12) 0.1613(4) 0.022(4) Uiso 1 1 d . . .
O37 O 0.3119(5) 0.1155(11) 0.1929(3) 0.015(4) Uiso 1 1 d . . .
O38 O 0.3017(5) 0.3241(11) 0.1934(3) 0.014(4) Uiso 1 1 d . . .
O39 O 0.3436(6) 0.4303(12) 0.1614(4) 0.025(5) Uiso 1 1 d . . .
O40 O 0.3386(6) 0.2336(12) 0.1569(4) 0.022(4) Uiso 1 1 d . . .
O41 O 0.3467(6) 0.2288(12) 0.2467(4) 0.025(5) Uiso 1 1 d . . .
O42 O 0.2644(6) 0.3343(12) 0.2467(4) 0.022(4) Uiso 1 1 d . . .
O43 O 0.3957(7) 0.5624(14) 0.2063(4) 0.037(5) Uiso 1 1 d . . .
O44 O 0.3989(7) 0.7116(15) 0.2241(4) 0.045(6) Uiso 1 1 d . . .
O45 O 0.3155(6) 0.7707(13) 0.1826(4) 0.030(5) Uiso 1 1 d . . .
O46 O 0.3056(7) 0.6165(15) 0.1762(4) 0.044(6) Uiso 1 1 d . . .
O47 O 0.3776(8) 0.9231(16) 0.2105(5) 0.058(7) Uiso 1 1 d . . .
O48 O 0.0893(6) -0.2055(12) 0.0620(3) 0.019(4) Uiso 1 1 d . . .
O49 O 0.0812(6) -0.3629(12) 0.0617(4) 0.023(4) Uiso 1 1 d . . .
O50 O 0.0028(6) -0.1561(13) 0.0264(4) 0.029(5) Uiso 1 1 d . . .
O51 O 0.0046(6) -0.3032(13) 0.0145(4) 0.029(5) Uiso 1 1 d . . .
O52 O 0.0150(8) -0.5117(16) 0.0306(5) 0.064(7) Uiso 1 1 d . . .
O53 O 0.4157(11) 0.229(2) 0.2119(7) 0.119(11) Uiso 1 1 d . . .
C54 C 0.2504(10) 0.484(2) 0.2184(6) 0.032(8) Uiso 1 1 d . . .
O55 O 0.1671(8) -0.2990(17) 0.2458(5) 0.069(8) Uiso 1 1 d . . .
O57 O 0.1770(11) 0.582(2) 0.0083(7) 0.126(12) Uiso 1 1 d . . .
O58 O 0.250000 0.274(3) 0.000000 0.103(14) Uiso 1 2 d S T P
Cu1 Cu 0.36064(13) 0.5861(3) 0.16601(8) 0.0353(10) Uani 1 1 d . . .
Cu2 Cu 0.38036(12) 0.7876(3) 0.18802(9) 0.0377(10) Uani 1 1 d . . .
Cu3 Cu 0.03243(12) -0.1672(2) 0.06828(7) 0.0267(9) Uani 1 1 d . . .
Cu4 Cu 0.01488(12) -0.3706(2) 0.05221(8) 0.0275(9) Uani 1 1 d . . .
As1 As 0.20334(9) 0.20159(18) 0.12542(5) 0.0128(6) Uani 1 1 d . . .
Er Er 0.26968(4) 0.20833(9) 0.21523(3) 0.0218(3) Uani 1 1 d . . .
W1 W 0.10328(4) 0.04847(8) 0.09643(2) 0.0213(3) Uani 1 1 d . . .
W2 W 0.14750(4) 0.19623(8) 0.04700(2) 0.0213(3) Uani 1 1 d . . .
W3 W 0.09006(4) 0.30972(8) 0.09633(2) 0.0206(3) Uani 1 1 d . . .
W4 W 0.14479(4) 0.30882(8) 0.17095(2) 0.0200(3) Uani 1 1 d . . .
W5 W 0.18393(4) 0.44908(8) 0.12575(2) 0.0204(3) Uani 1 1 d . . .
W6 W 0.24042(4) 0.34045(8) 0.07607(2) 0.0206(3) Uani 1 1 d . . .
W7 W 0.25578(4) 0.10210(8) 0.07566(2) 0.0212(3) Uani 1 1 d . . .
W8 W 0.21080(4) -0.04854(8) 0.12342(2) 0.0209(3) Uani 1 1 d . . .
W9 W 0.16058(4) 0.05321(8) 0.17084(2) 0.0206(3) Uani 1 1 d . . .
W10 W 0.31432(4) 0.10542(8) 0.15694(2) 0.0188(3) Uani 1 1 d . . .
W11 W 0.30201(4) 0.34313(8) 0.15717(2) 0.0196(3) Uani 1 1 d . . .
O0AA O 0.2126(6) 0.4287(13) 0.2533(4) 0.034(5) Uiso 1 1 d . . .
C2AA C 0.2424(9) 0.415(2) 0.2414(6) 0.026(7) Uiso 1 1 d . . .
K1 K 0.2196(3) 0.5710(6) 0.29295(17) 0.0126(19) Uiso 0.6667 1 d . . .
K2 K 0.1473(5) -0.0705(10) 0.0397(3) 0.003(3) Uiso 0.3333 1 d . . .
O2AA O 0.250000 0.488(2) 0.000000 0.051(9) Uiso 1 2 d S T P
O3AA O 0.2065(8) 0.8573(16) 0.2258(5) 0.059(7) Uiso 1 1 d . . .
O4AA O 0.4583(8) 0.4031(16) 0.2105(5) 0.058(7) Uiso 1 1 d . . .
O5AA O -0.1182(8) -0.4761(16) -0.0383(5) 0.061(7) Uiso 1 1 d . . .
O6AA O 0.3668(10) 0.415(2) 0.2511(6) 0.108(11) Uiso 1 1 d . . .
O7AA O 0.1843(14) 0.012(3) -0.0066(9) 0.048(12) Uiso 0.5 1 d . . .
O8AA O 0.1128(19) -0.230(4) -0.0036(12) 0.097(19) Uiso 0.5 1 d . . .
O9AA O 0.1224(10) -0.448(2) 0.2148(6) 0.098(10) Uiso 1 1 d . . .
O2 O 0.4535(10) 0.963(2) 0.2611(6) 0.106(10) Uiso 1 1 d . . .
O0BA O -0.0583(11) 0.009(2) -0.0075(7) 0.128(12) Uiso 1 1 d . . .

loop_
_atom_site_aniso_label
_atom_site_aniso_U_11
_atom_site_aniso_U_22
_atom_site_aniso_U_33
_atom_site_aniso_U_23
_atom_site_aniso_U_13
_atom_site_aniso_U_12
Cu1 0.035(2) 0.030(2) 0.046(3) 0.004(2) 0.020(2) 0.002(2)
Cu2 0.026(2) 0.036(2) 0.053(3) -0.010(2) 0.016(2) -0.002(2)
Cu3 0.029(2) 0.025(2) 0.027(2) -0.0064(17) 0.0088(17) -0.0035(18)
Cu4 0.028(2) 0.022(2) 0.035(2) -0.0041(18) 0.0137(18) 0.0008(18)
As1 0.0135(14) 0.0105(15) 0.0146(14) -0.0002(12) 0.0049(12) -0.0009(12)
Er 0.0222(7) 0.0213(8) 0.0234(7) -0.0012(6) 0.0093(6) -0.0028(6)
W1 0.0199(6) 0.0204(7) 0.0230(7) -0.0030(6) 0.0060(5) -0.0023(6)
W2 0.0233(6) 0.0216(7) 0.0197(6) -0.0007(5) 0.0078(5) 0.0003(6)
W3 0.0184(6) 0.0214(7) 0.0224(7) -0.0006(5) 0.0069(5) 0.0019(6)
W4 0.0200(6) 0.0219(7) 0.0181(6) -0.0017(5) 0.0058(5) 0.0006(6)
W5 0.0198(6) 0.0176(7) 0.0239(7) 0.0002(5) 0.0071(5) -0.0001(6)
W6 0.0234(6) 0.0185(7) 0.0221(7) 0.0014(5) 0.0103(5) 0.0018(6)
W7 0.0219(6) 0.0210(7) 0.0220(7) -0.0002(5) 0.0089(5) 0.0033(6)
W8 0.0203(6) 0.0187(7) 0.0236(7) 0.0006(6) 0.0069(5) -0.0001(6)
W9 0.0208(6) 0.0202(7) 0.0216(7) -0.0014(6) 0.0076(5) -0.0046(6)
W10 0.0200(6) 0.0149(7) 0.0222(7) 0.0008(5) 0.0079(5) 0.0009(5)
W11 0.0206(6) 0.0172(7) 0.0221(7) 0.0008(5) 0.0083(5) -0.0020(5)

loop_
_atom_type_symbol
_atom_type_description
_atom_type_scat_dispersion_real
_atom_type_scat_dispersion_imag
_atom_type_scat_source
C C 0.0033 0.0016 'International Tables Vol C Tables 4.2.6.8 and 6.1.1.4'
H H 0.0000 0.0000 'International Tables Vol C Tables 4.2.6.8 and 6.1.1.4'
As As 0.0499 2.0058 'International Tables Vol C Tables 4.2.6.8 and 6.1.1.4'
Cu Cu 0.3201 1.2651 'International Tables Vol C Tables 4.2.6.8 and 6.1.1.4'
Er Er -0.2586 4.9576 'International Tables Vol C Tables 4.2.6.8 and 6.1.1.4'
K K 0.2009 0.2494 'International Tables Vol C Tables 4.2.6.8 and 6.1.1.4'
N N 0.0061 0.0033 'International Tables Vol C Tables 4.2.6.8 and 6.1.1.4'
O O 0.0106 0.0060 'International Tables Vol C Tables 4.2.6.8 and 6.1.1.4'
W W -0.8490 6.8722 'International Tables Vol C Tables 4.2.6.8 and 6.1.1.4'

loop_
_geom_angle_atom_site_label_1
_geom_angle_atom_site_label_2
_geom_angle_atom_site_label_3
_geom_angle
_geom_angle_site_symmetry_1
_geom_angle_site_symmetry_3
N1 C1 C2 120(3) . .
C1 C2 C3 124(3) . .
C2 C3 C4 118(3) . .
C3 C4 C5 126(3) . .
C3 C4 C12 117(3) . .
C5 C4 C12 116(3) . .
C6 C5 C4 125(3) . .
C5 C6 C7 123(3) . .
C8 C7 C6 126(3) . .
C11 C7 C6 114(3) . .
C11 C7 C8 120(3) . .
C9 C8 C7 114(3) . .
C8 C9 C10 127(3) . .
N2 C10 C9 118(3) . .
C7 C11 C12 122(3) . .
N2 C11 C7 124(3) . .
N2 C11 C12 114(3) . .
C4 C12 C11 119(3) . .
N1 C12 C4 123(3) . .
N1 C12 C11 117(3) . .
N3 C13 C14 127(3) . .
C15 C14 C13 114(3) . .
C14 C15 C16 125(3) . .
C15 C16 C17 126(3) . .
C24 C16 C15 114(3) . .
C24 C16 C17 120(3) . .
C18 C17 C16 115(3) . .
C19 C18 C17 132(4) . .
C18 C19 C20 134(4) . .
C18 C19 C23 111(3) . .
C20 C19 C23 114(3) . .
C21 C20 C19 121(4) . .
C20 C21 C22 127(4) . .
N4 C22 C21 116(3) . .
C19 C23 C24 121(3) . .
N4 C23 C19 124(3) . .
N4 C23 C24 115(3) . .
C16 C24 C23 119(3) . .
C16 C24 N3 128(3) . .
N3 C24 C23 112(3) . .
N5 C25 C26 122(2) . .
C27 C26 C25 122(3) . .
C26 C27 C28 121(3) . .
C27 C28 C29 129(3) . .
C27 C28 C36 118(2) . .
C36 C28 C29 112(2) . .
C30 C29 C28 125(3) . .
C29 C30 C31 122(3) . .
C30 C31 C32 129(3) . .
C30 C31 C35 116(2) . .
C32 C31 C35 114(2) . .
C33 C32 C31 121(3) . .
C32 C33 C34 123(3) . .
N6 C34 C33 121(2) . .
C36 C35 C31 121(2) . .
C36 C35 N6 117(2) . .
N6 C35 C31 121(2) . .
C35 C36 C28 123(2) . .
C35 C36 N5 117(2) . .
N5 C36 C28 119(2) . .
N7 C37 C38 130(3) . .
C39 C38 C37 116(3) . .
C40 C39 C38 122(3) . .
C39 C40 C41 128(3) . .
C39 C40 C48 115(3) . .
C41 C40 C48 116(3) . .
C42 C41 C40 126(3) . .
C41 C42 C43 122(3) . .
C44 C43 C42 127(3) . .
C47 C43 C42 114(3) . .
C47 C43 C44 119(3) . .
C45 C44 C43 117(3) . .
C44 C45 C46 121(3) . .
N8 C46 C45 123(3) . .
C43 C47 C48 126(3) . .
N8 C47 C43 119(3) . .
N8 C47 C48 114(2) . .
C47 C48 C40 116(3) . .
N7 C48 C40 126(3) . .
N7 C48 C47 117(2) . .
O45 C49 C50 117(2) . .
O45 C49 O46 124(3) . .
O46 C49 C50 119(3) . .
C49 C50 K1 84.4(16) . 7_565
O43 C51 C52 114(3) . .
O44 C51 C52 118(3) . .
O44 C51 O43 128(3) . .
O48 C53 C1AA 118(3) . .
O49 C53 C1AA 116(3) . .
O49 C53 O48 125(3) . .
O50 C55 C56 120(3) . .
O50 C55 O51 122(2) . .
O51 C55 C56 117(2) . .
C1 N1 C12 117(2) . .
C1 N1 Cu1 130(2) . .
C12 N1 Cu1 112.3(19) . .
C10 N2 Cu1 128.1(19) . .
C11 N2 C10 117(2) . .
C11 N2 Cu1 114.3(19) . .
C13 N3 C24 112(2) . .
C13 N3 Cu2 131(2) . .
C24 N3 Cu2 116.9(19) . .
C22 N4 Cu2 127(2) . .
C23 N4 C22 118(3) . .
C23 N4 Cu2 115(2) . .
C25 N5 C36 118(2) . .
C25 N5 Cu3 132.9(17) . .
C36 N5 Cu3 109.4(15) . .
C34 N6 C35 119(2) . .
C34 N6 Cu3 129.5(19) . .
C35 N6 Cu3 111.3(17) . .
C37 N7 C48 111(2) . .
C37 N7 Cu4 136.1(18) . .
C48 N7 Cu4 112.7(18) . .
C46 N8 C47 120(2) . .
C46 N8 Cu4 128.0(19) . .
C47 N8 Cu4 112.2(18) . .
W1 O1 Cu3 134.3(10) . .
W2 O4 W3 153.3(10) . .
W1 O5 K2 100.9(8) . .
W2 O5 W1 154.5(11) . .
W2 O5 K2 104.1(7) . .
W1 O6 W3 150.4(9) . .
W3 O7 W4 126.5(9) . .
W3 O8 W5 124.3(9) . .
W2 O9 W6 121.9(9) . .
W2 O10 W7 124.8(9) . .
W2 O10 K2 96.7(7) . .
W7 O10 K2 106.4(7) . .
W1 O11 W8 124.0(10) . .
W1 O11 K2 103.0(8) . .
W8 O11 K2 107.0(7) . .
W1 O12 W9 125.2(8) . .
W5 O14 W4 124.7(9) . .
W5 O16 W6 149.4(9) . .
W7 O18 W6 123.2(8) . .
W7 O20 K2 104.6(7) . .
W8 O20 W7 151.6(10) . .
W8 O20 K2 102.0(7) . .
W8 O23 W9 126.1(9) . .
W8 O23 K1 101.5(7) . 7
W9 O23 K1 100.2(6) . 7
W9 O25 W4 143.7(9) . .
As1 O26 W1 124.8(9) . .
As1 O26 W8 122.8(8) . .
As1 O26 W9 122.3(8) . .
W8 O26 W1 91.7(6) . .
W8 O26 W9 93.8(6) . .
W9 O26 W1 92.8(6) . .
As1 O27 W3 125.4(8) . .
As1 O27 W4 124.1(8) . .
As1 O27 W5 122.8(8) . .
W4 O27 W3 92.3(5) . .
W5 O27 W3 90.3(6) . .
W5 O27 W4 92.3(6) . .
As1 O28 W2 126.5(8) . .
As1 O28 W6 123.1(8) . .
As1 O28 W7 123.0(8) . .
W6 O28 W2 91.8(5) . .
W6 O28 W7 91.5(5) . .
W7 O28 W2 91.3(5) . .
As1 O29 W10 123.7(9) . .
As1 O29 W11 124.7(9) . .
W10 O29 W11 93.0(6) . .
W5 O30 W11 156.4(10) . .
W6 O31 W11 153.9(10) . .
W7 O32 W10 153.9(10) . .
W8 O33 W10 155.5(9) . .
W8 O33 K1 104.0(6) . 7
W10 O33 K1 99.1(6) . 7
Er O34 K1 95.4(6) . 7
W9 O34 Er 157.3(10) . .
W9 O34 K1 107.3(7) . 7
W4 O35 Er 162.0(9) . .
Er O37 K1 97.4(5) . 7
W10 O37 Er 134.4(8) . .
W10 O37 K1 105.7(7) . 7
W11 O38 Er 133.5(8) . .
W11 O39 Cu1 147.3(9) . .
W11 O40 W10 121.9(8) . .
Er O42 Er 115.0(7) . 7
C2AA O42 Er 92.9(15) . 7
C2AA O42 Er 131.3(16) . .
C51 O43 Cu1 123(2) . .
C51 O44 Cu2 129(2) . .
C49 O45 Cu2 131.3(18) . .
C49 O45 K1 114.4(16) . 7_565
Cu2 O45 K1 110.2(8) . 7_565
C49 O46 Cu1 126.5(19) . .
Cu2 O47 K1 101.0(8) . 7_565
C53 O48 Cu3 126.0(17) . .
C53 O48 K2 111.2(16) . .
Cu3 O48 K2 122.3(8) . .
C53 O49 Cu4 127.0(19) . .
C55 O50 Cu3 126.3(19) . .
C55 O51 Cu4 131.5(18) . .
N1 Cu1 N2 82.6(9) . .
N1 Cu1 O39 91.0(8) . .
N1 Cu1 Cu2 101.8(7) . .
N2 Cu1 O39 105.7(8) . .
N2 Cu1 Cu2 84.4(6) . .
O39 Cu1 Cu2 164.8(4) . .
O43 Cu1 N1 174.6(9) . .
O43 Cu1 N2 92.6(9) . .
O43 Cu1 O39 88.2(8) . .
O43 Cu1 O46 92.0(8) . .
O43 Cu1 Cu2 79.9(6) . .
O46 Cu1 N1 93.3(9) . .
O46 Cu1 N2 161.0(9) . .
O46 Cu1 O39 92.9(8) . .
O46 Cu1 Cu2 78.2(6) . .
N3 Cu2 N4 81.3(10) . .
N3 Cu2 O44 161.7(9) . .
N3 Cu2 O47 102.0(9) . .
N3 Cu2 Cu1 89.1(7) . .
N3 Cu2 K1 101.1(7) . 7_565
N4 Cu2 O47 89.2(9) . .
N4 Cu2 Cu1 107.0(7) . .
N4 Cu2 K1 134.9(7) . 7_565
O44 Cu2 N4 92.0(9) . .
O44 Cu2 O47 94.8(8) . .
O44 Cu2 Cu1 76.6(6) . .
O44 Cu2 K1 95.7(6) . 7_565
O45 Cu2 N3 94.4(9) . .
O45 Cu2 N4 174.8(9) . .
O45 Cu2 O44 93.0(8) . .
O45 Cu2 O47 88.8(8) . .
O45 Cu2 Cu1 75.7(6) . .
O45 Cu2 K1 42.8(6) . 7_565
O47 Cu2 Cu1 161.7(6) . .
O47 Cu2 K1 46.0(6) . 7_565
Cu1 Cu2 K1 117.96(17) . 7_565
N5 Cu3 O1 86.0(7) . .
N5 Cu3 Cu4 98.1(6) . .
N6 Cu3 N5 84.4(9) . .
N6 Cu3 O1 93.3(8) . .
N6 Cu3 Cu4 94.6(7) . .
O1 Cu3 Cu4 171.4(5) . .
O48 Cu3 N5 91.8(7) . .
O48 Cu3 N6 170.9(9) . .
O48 Cu3 O1 94.7(7) . .
O48 Cu3 O50 90.5(7) . .
O48 Cu3 Cu4 77.7(5) . .
O50 Cu3 N5 176.4(8) . .
O50 Cu3 N6 92.9(9) . .
O50 Cu3 O1 96.7(7) . .
O50 Cu3 Cu4 79.6(6) . .
N7 Cu4 N8 82.1(9) . .
N7 Cu4 O51 162.1(8) . .
N7 Cu4 O52 106.2(9) . .
N7 Cu4 Cu3 88.5(6) . .
N8 Cu4 O52 97.3(9) . .
N8 Cu4 Cu3 95.7(6) . .
O49 Cu4 N7 90.7(8) . .
O49 Cu4 N8 170.7(8) . .
O49 Cu4 O51 92.4(7) . .
O49 Cu4 O52 90.3(8) . .
O49 Cu4 Cu3 78.2(5) . .
O51 Cu4 N8 92.7(8) . .
O51 Cu4 O52 91.4(8) . .
O51 Cu4 Cu3 74.9(5) . .
O52 Cu4 Cu3 161.5(6) . .
O27 As1 O26 106.8(8) . .
O28 As1 O26 108.1(8) . .
O28 As1 O27 108.5(8) . .
O28 As1 O29 111.4(8) . .
O29 As1 O26 111.3(8) . .
O29 As1 O27 110.7(8) . .
O34 Er O37 78.7(6) . .
O34 Er O38 126.4(5) . .
O34 Er O41 144.1(6) . .
O34 Er O42 78.3(6) . 7
O34 Er O42 130.0(6) . .
O34 Er O0AA 75.6(6) . 7
O34 Er C2AA 73.1(7) . 7
O34 Er K1 49.2(4) . 7
O35 Er O34 71.8(6) . .
O35 Er O37 124.8(6) . .
O35 Er O38 82.2(6) . .
O35 Er O41 144.0(6) . .
O35 Er O42 88.9(6) . 7
O35 Er O42 74.7(6) . .
O35 Er O0AA 133.9(6) . 7
O35 Er C2AA 111.7(7) . 7
O35 Er K1 120.9(4) . 7
O37 Er O41 77.5(6) . .
O37 Er O42 151.2(6) . .
O37 Er O42 129.3(6) . 7
O37 Er O0AA 77.9(6) . 7
O37 Er C2AA 102.4(7) . 7
O37 Er K1 47.3(4) . 7
O38 Er O37 79.3(5) . .
O38 Er O41 74.4(6) . .
O38 Er O42 148.3(5) . 7
O38 Er O42 83.4(5) . .
O38 Er O0AA 143.8(6) . 7
O38 Er C2AA 159.9(7) . 7
O38 Er K1 126.4(4) . 7
O41 Er O42 96.8(6) . 7
O41 Er O0AA 73.4(6) . 7
O41 Er C2AA 86.3(7) . 7
O41 Er K1 95.1(4) . 7
O42 Er O41 75.7(6) . .
O42 Er O42 65.0(7) . 7
O42 Er O0AA 104.2(6) . 7
O42 Er C2AA 86.4(7) . 7
O42 Er C2AA 27.4(6) 7 7
O42 Er K1 84.1(4) 7 7
O42 Er K1 145.9(4) . 7
O0AA Er O42 52.8(6) 7 7
O0AA Er C2AA 25.6(6) 7 7
O0AA Er K1 42.3(5) 7 7
C2AA Er K1 59.9(6) 7 7
O1 W1 O5 102.9(8) . .
O1 W1 O6 103.5(8) . .
O1 W1 O11 98.9(8) . .
O1 W1 O12 102.6(8) . .
O1 W1 O26 168.5(8) . .
O1 W1 K2 80.8(6) . .
O5 W1 O26 82.8(6) . .
O5 W1 K2 48.4(6) . .
O6 W1 O5 84.8(7) . .
O6 W1 O11 157.1(8) . .
O6 W1 O26 86.9(6) . .
O6 W1 K2 131.9(5) . .
O11 W1 O5 85.4(7) . .
O11 W1 O26 71.3(7) . .
O11 W1 K2 47.4(6) . .
O12 W1 O5 154.3(7) . .
O12 W1 O6 91.2(7) . .
O12 W1 O11 88.7(7) . .
O12 W1 O26 71.7(6) . .
O12 W1 K2 135.4(6) . .
O26 W1 K2 96.1(4) . .
O1AA W2 O4 103.1(8) . .
O1AA W2 O5 102.6(8) . .
O1AA W2 O9 100.7(8) . .
O1AA W2 O10 102.3(8) . .
O1AA W2 O28 171.5(7) . .
O1AA W2 K2 83.1(6) . .
O4 W2 O10 154.6(7) . .
O4 W2 O28 82.8(6) . .
O4 W2 K2 131.7(5) . .
O5 W2 O4 84.7(7) . .
O5 W2 O9 156.4(8) . .
O5 W2 O10 90.6(8) . .
O5 W2 O28 83.8(7) . .
O5 W2 K2 47.8(6) . .
O9 W2 O4 86.7(7) . .
O9 W2 O10 87.9(7) . .
O9 W2 O28 73.3(6) . .
O9 W2 K2 140.0(5) . .
O10 W2 O28 71.9(6) . .
O10 W2 K2 52.9(6) . .
O28 W2 K2 97.6(4) . .
O3 W3 O4 103.6(7) . .
O3 W3 O6 102.4(8) . .
O3 W3 O7 101.7(8) . .
O3 W3 O8 99.7(8) . .
O3 W3 O27 169.2(7) . .
O4 W3 O6 85.3(7) . .
O4 W3 O27 84.1(6) . .
O6 W3 O27 85.5(6) . .
O7 W3 O4 154.6(8) . .
O7 W3 O6 87.4(7) . .
O7 W3 O8 89.5(7) . .
O7 W3 O27 71.1(7) . .
O8 W3 O4 88.2(7) . .
O8 W3 O6 157.8(7) . .
O8 W3 O27 72.7(6) . .
O7 W4 O27 70.1(6) . .
O13 W4 O7 98.9(8) . .
O13 W4 O14 100.3(8) . .
O13 W4 O25 103.9(7) . .
O13 W4 O27 166.2(7) . .
O13 W4 O35 105.3(8) . .
O14 W4 O7 83.4(7) . .
O14 W4 O27 70.9(6) . .
O25 W4 O7 84.6(7) . .
O25 W4 O14 154.3(6) . .
O25 W4 O27 83.6(6) . .
O35 W4 O7 155.8(7) . .
O35 W4 O14 91.9(7) . .
O35 W4 O25 89.9(7) . .
O35 W4 O27 85.9(6) . .
O8 W5 O27 72.6(6) . .
O14 W5 O8 86.7(7) . .
O14 W5 O16 158.0(7) . .
O14 W5 O27 71.9(6) . .
O15 W5 O8 99.2(8) . .
O15 W5 O14 100.7(8) . .
O15 W5 O16 101.0(7) . .
O15 W5 O27 169.0(7) . .
O15 W5 O30 105.8(8) . .
O16 W5 O8 86.3(7) . .
O16 W5 O27 86.1(6) . .
O30 W5 O8 154.7(7) . .
O30 W5 O14 92.1(7) . .
O30 W5 O16 85.4(7) . .
O30 W5 O27 83.0(7) . .
O9 W6 O28 73.0(6) . .
O16 W6 O9 89.1(7) . .
O16 W6 O18 159.0(7) . .
O16 W6 O28 86.2(6) . .
O17 W6 O9 98.1(7) . .
O17 W6 O16 103.1(7) . .
O17 W6 O18 97.8(7) . .
O17 W6 O28 167.2(7) . .
O17 W6 O31 105.3(8) . .
O18 W6 O9 85.5(7) . .
O18 W6 O28 72.9(6) . .
O31 W6 O9 156.6(7) . .
O31 W6 O16 86.7(7) . .
O31 W6 O18 90.3(7) . .
O31 W6 O28 83.8(7) . .
O10 W7 O20 87.3(7) . .
O10 W7 O28 72.0(6) . .
O10 W7 K2 46.2(6) . .
O18 W7 O10 84.5(7) . .
O18 W7 O20 155.6(7) . .
O18 W7 O28 72.3(6) . .
O18 W7 K2 130.6(5) . .
O19 W7 O10 100.4(8) . .
O19 W7 O18 99.5(8) . .
O19 W7 O20 104.7(8) . .
O19 W7 O28 169.0(7) . .
O19 W7 O32 104.8(8) . .
O19 W7 K2 88.6(7) . .
O20 W7 O28 83.3(6) . .
O20 W7 K2 47.4(5) . .
O28 W7 K2 91.4(4) . .
O32 W7 O10 154.8(7) . .
O32 W7 O18 91.5(7) . .
O32 W7 O20 86.2(7) . .
O32 W7 O28 83.0(7) . .
O32 W7 K2 133.6(6) . .
O11 W8 O26 72.8(7) . .
O11 W8 K1 137.7(5) . 7
O11 W8 K2 44.6(5) . .
O20 W8 O11 87.9(7) . .
O20 W8 O23 156.6(7) . .
O20 W8 O26 86.0(6) . .
O20 W8 O33 85.1(7) . .
O20 W8 K1 132.4(5) . 7
O20 W8 K2 50.3(6) . .
O21 W8 O11 100.3(8) . .
O21 W8 O20 103.4(7) . .
O21 W8 O23 100.0(7) . .
O21 W8 O26 168.3(7) . .
O21 W8 O33 104.0(7) . .
O21 W8 K1 84.0(6) . 7
O21 W8 K2 86.4(6) . .
O23 W8 O11 87.8(7) . .
O23 W8 O26 70.7(6) . .
O23 W8 O33 89.3(7) . .
O23 W8 K1 50.2(5) . 7
O23 W8 K2 132.2(6) . .
O26 W8 K1 94.8(4) . 7
O26 W8 K2 94.6(4) . .
O33 W8 O11 155.7(7) . .
O33 W8 O26 83.5(6) . .
O33 W8 K1 48.0(5) . 7
O33 W8 K2 135.4(5) . .
K2 W8 K1 170.4(2) . 7
O12 W9 O26 70.3(6) . .
O12 W9 K1 132.8(5) . 7
O23 W9 O12 82.6(7) . .
O23 W9 O26 69.3(6) . .
O23 W9 K1 50.5(5) . 7
O24 W9 O12 97.1(7) . .
O24 W9 O23 100.8(7) . .
O24 W9 O25 103.7(7) . .
O24 W9 O26 164.5(7) . .
O24 W9 O34 104.5(8) . .
O24 W9 K1 87.8(6) . 7
O25 W9 O12 83.6(7) . .
O25 W9 O23 153.1(7) . .
O25 W9 O26 84.3(6) . .
O25 W9 K1 140.8(5) . 7
O26 W9 K1 94.3(4) . 7
O34 W9 O12 158.3(7) . .
O34 W9 O23 91.0(7) . .
O34 W9 O25 93.4(7) . .
O34 W9 O26 88.1(7) . .
O34 W9 K1 47.5(6) . 7
O29 W10 K1 97.8(4) . 7
O32 W10 O29 82.4(6) . .
O32 W10 K1 132.2(5) . 7
O33 W10 O29 84.8(6) . .
O33 W10 O32 81.8(7) . .
O33 W10 O40 154.3(7) . .
O33 W10 K1 50.9(5) . 7
O36 W10 O29 172.3(7) . .
O36 W10 O32 96.9(7) . .
O36 W10 O33 102.8(7) . .
O36 W10 O37 103.0(7) . .
O36 W10 O40 100.4(7) . .
O36 W10 K1 88.3(6) . 7
O37 W10 O29 78.0(6) . .
O37 W10 O32 160.0(7) . .
O37 W10 O33 92.1(7) . .
O37 W10 O40 93.3(7) . .
O37 W10 K1 48.0(5) . 7
O40 W10 O29 71.9(6) . .
O40 W10 O32 84.6(7) . .
O40 W10 K1 141.2(5) . 7
O30 W11 O29 83.0(7) . .
O30 W11 O31 81.2(7) . .
O31 W11 O29 82.5(6) . .
O38 W11 O29 78.8(6) . .
O38 W11 O30 90.4(7) . .
O38 W11 O31 160.3(7) . .
O38 W11 O40 93.8(7) . .
O39 W11 O29 172.3(7) . .
O39 W11 O30 104.5(8) . .
O39 W11 O31 96.5(7) . .
O39 W11 O38 102.9(7) . .
O39 W11 O40 99.7(8) . .
O40 W11 O29 72.6(6) . .
O40 W11 O30 153.8(7) . .
O40 W11 O31 86.4(7) . .
Er O0AA K1 101.3(7) 7 .
C2AA O0AA Er 96.5(17) . 7
C2AA O0AA K1 122.3(18) . .
O42 C2AA C54 120(2) . .
O42 C2AA Er 59.7(13) . 7
C54 C2AA Er 178(2) . 7
O0AA C2AA O42 117(2) . .
O0AA C2AA C54 122(3) . .
O0AA C2AA Er 57.9(14) . 7
C50 K1 W8 71.7(5) 7_565 7
C50 K1 W10 119.1(5) 7_565 7
O23 K1 C50 71.0(6) 7 7_565
O23 K1 W8 28.3(3) 7 7
O23 K1 W10 78.4(4) 7 7
O33 K1 C50 93.6(6) 7 7_565
O33 K1 O23 52.0(4) 7 7
O33 K1 O34 65.1(4) 7 7
O33 K1 W8 28.0(3) 7 7
O33 K1 W10 30.0(3) 7 7
O34 K1 C50 120.2(6) 7 7_565
O34 K1 O23 51.4(5) 7 7
O34 K1 W8 65.2(3) 7 7
O34 K1 W10 67.7(3) 7 7
O37 K1 C50 145.4(6) 7 7_565
O37 K1 O23 91.0(5) 7 7
O37 K1 O33 53.1(4) 7 7
O37 K1 O34 58.8(5) 7 7
O37 K1 O55 126.2(6) 7 1_565
O37 K1 W8 78.6(3) 7 7
O37 K1 W10 26.3(3) 7 7
O45 K1 C50 43.0(6) 7_565 7_565
O45 K1 O23 95.9(5) 7_565 7
O45 K1 O33 82.0(5) 7_565 7
O45 K1 O34 143.3(5) 7_565 7
O45 K1 O37 114.0(5) 7_565 7
O45 K1 O47 60.0(6) 7_565 7_565
O45 K1 O55 69.7(6) 7_565 1_565
O45 K1 W8 78.1(4) 7_565 7
O45 K1 W10 92.2(4) 7_565 7
O47 K1 C50 102.3(7) 7_565 7_565
O47 K1 O23 134.1(6) 7_565 7
O47 K1 O33 84.4(5) 7_565 7
O47 K1 O34 127.7(6) 7_565 7
O47 K1 O37 68.9(6) 7_565 7
O47 K1 O55 69.2(6) 7_565 1_565
O47 K1 W8 105.8(5) 7_565 7
O47 K1 W10 65.4(5) 7_565 7
O55 K1 C50 75.9(7) 1_565 7_565
O55 K1 O23 142.8(6) 1_565 7
O55 K1 O33 148.2(6) 1_565 7
O55 K1 O34 145.9(6) 1_565 7
O55 K1 W8 145.3(5) 1_565 7
O55 K1 W10 134.2(5) 1_565 7
W10 K1 W8 57.84(11) 7 7
O0AA K1 C50 150.4(6) . 7_565
O0AA K1 O23 110.0(6) . 7
O0AA K1 O33 110.4(6) . 7
O0AA K1 O34 60.1(5) . 7
O0AA K1 O37 63.0(5) . 7
O0AA K1 O45 153.8(6) . 7_565
O0AA K1 O47 97.2(6) . 7_565
O0AA K1 O55 90.8(6) . 1_565
O0AA K1 W8 123.7(5) . 7
O0AA K1 W10 89.1(4) . 7
O0AA K1 O3AA 86.4(6) . 7_565
O3AA K1 C50 65.6(6) 7_565 7_565
O3AA K1 O23 71.1(6) 7_565 7
O3AA K1 O33 123.1(6) 7_565 7
O3AA K1 O34 80.5(6) 7_565 7
O3AA K1 O37 137.1(6) 7_565 7
O3AA K1 O45 106.5(6) 7_565 7_565
O3AA K1 O47 149.1(7) 7_565 7_565
O3AA K1 O55 80.2(7) 7_565 1_565
O3AA K1 W8 97.2(5) 7_565 7
O3AA K1 W10 145.5(5) 7_565 7
O5 K2 O10 53.7(5) . .
O5 K2 O20 64.3(6) . .
O5 K2 O48 98.2(6) . .
O5 K2 W1 30.7(4) . .
O5 K2 W2 28.2(4) . .
O5 K2 W7 64.5(4) . .
O5 K2 W8 65.8(4) . .
O5 K2 O7AA 100.3(9) . .
O5 K2 O8AA 147.9(12) . .
O10 K2 O20 52.3(5) . .
O10 K2 W1 80.9(4) . .
O10 K2 W2 30.4(3) . .
O10 K2 W7 27.4(3) . .
O10 K2 W8 76.9(4) . .
O11 K2 O5 54.8(6) . .
O11 K2 O10 90.2(6) . .
O11 K2 O20 52.6(5) . .
O11 K2 O48 61.1(5) . .
O11 K2 W1 29.7(4) . .
O11 K2 W2 79.6(5) . .
O11 K2 W7 77.2(5) . .
O11 K2 W8 28.4(4) . .
O11 K2 O7AA 144.7(10) . .
O11 K2 O8AA 130.0(12) . .
O20 K2 W1 66.9(4) . .
O20 K2 W2 66.3(4) . .
O20 K2 W7 28.1(3) . .
O20 K2 W8 27.7(3) . .
O48 K2 O10 149.6(7) . .
O48 K2 O20 108.4(6) . .
O48 K2 W1 69.2(4) . .
O48 K2 W2 125.5(5) . .
O48 K2 W7 136.3(5) . .
O48 K2 W8 80.7(4) . .
O48 K2 O7AA 154.1(10) . .
O48 K2 O8AA 70.1(11) . .
W1 K2 W7 81.5(3) . .
W1 K2 W8 52.67(18) . .
W2 K2 W1 58.9(2) . .
W2 K2 W7 51.81(18) . .
W2 K2 W8 80.8(3) . .
W8 K2 W7 55.54(19) . .
O7AA K2 O10 54.9(9) . .
O7AA K2 O20 95.9(9) . .
O7AA K2 W1 131.0(9) . .
O7AA K2 W2 72.2(8) . .
O7AA K2 W7 68.8(8) . .
O7AA K2 W8 123.5(9) . .
O8AA K2 O10 139.6(11) . .
O8AA K2 O20 147.2(12) . .
O8AA K2 W1 134.5(11) . .
O8AA K2 W2 142.6(11) . .
O8AA K2 W7 143.7(11) . .
O8AA K2 W8 136.5(11) . .
O8AA K2 O7AA 84.8(13) . .
O0BA K2 O5 71.0(8) 5 .
O0BA K2 O10 98.8(9) 5 .
O0BA K2 O11 102.5(8) 5 .
O0BA K2 O20 135.3(9) 5 .
O0BA K2 O48 79.6(8) 5 .
O0BA K2 W1 76.2(7) 5 .
O0BA K2 W2 73.5(7) 5 .
O0BA K2 W7 124.8(8) 5 .
O0BA K2 W8 128.8(8) 5 .
O0BA K2 O7AA 89.6(11) 5 .
O0BA K2 O8AA 77.4(13) 5 .

loop_
_geom_bond_atom_site_label_1
_geom_bond_atom_site_label_2
_geom_bond_distance
_geom_bond_site_symmetry_2
C1 C2 1.37(4) .
C1 N1 1.33(3) .
C2 C3 1.37(4) .
C3 C4 1.37(4) .
C4 C5 1.38(4) .
C4 C12 1.40(4) .
C5 C6 1.25(4) .
C6 C7 1.45(4) .
C7 C8 1.42(4) .
C7 C11 1.38(4) .
C8 C9 1.34(4) .
C9 C10 1.41(4) .
C10 N2 1.37(3) .
C11 C12 1.42(4) .
C11 N2 1.35(3) .
C12 N1 1.39(3) .
C13 C14 1.43(4) .
C13 N3 1.33(3) .
C14 C15 1.38(4) .
C15 C16 1.40(4) .
C16 C17 1.45(4) .
C16 C24 1.36(4) .
C17 C18 1.39(4) .
C18 C19 1.34(4) .
C19 C20 1.38(5) .
C19 C23 1.46(4) .
C20 C21 1.29(4) .
C21 C22 1.40(4) .
C22 N4 1.39(4) .
C23 C24 1.50(4) .
C23 N4 1.36(4) .
C24 N3 1.42(3) .
C25 C26 1.36(3) .
C25 N5 1.33(3) .
C26 C27 1.33(3) .
C27 C28 1.33(3) .
C28 C29 1.47(4) .
C28 C36 1.45(3) .
C29 C30 1.36(4) .
C30 C31 1.40(3) .
C31 C32 1.44(4) .
C31 C35 1.49(3) .
C32 C33 1.34(4) .
C33 C34 1.38(3) .
C34 N6 1.38(3) .
C35 C36 1.38(3) .
C35 N6 1.38(3) .
C36 N5 1.40(3) .
C37 C38 1.39(3) .
C37 N7 1.33(3) .
C38 C39 1.36(3) .
C39 C40 1.34(4) .
C40 C41 1.44(4) .
C40 C48 1.48(4) .
C41 C42 1.26(4) .
C42 C43 1.51(3) .
C43 C44 1.43(4) .
C43 C47 1.40(3) .
C44 C45 1.35(3) .
C45 C46 1.36(3) .
C46 N8 1.32(3) .
C47 C48 1.42(4) .
C47 N8 1.36(3) .
C48 N7 1.34(3) .
C49 C50 1.52(3) .
C49 O45 1.25(3) .
C49 O46 1.25(3) .
C50 K1 3.41(3) 7_565
C51 C52 1.50(4) .
C51 O43 1.31(4) .
C51 O44 1.22(4) .
C53 C1AA 1.51(4) .
C53 O48 1.29(3) .
C53 O49 1.24(3) .
C55 C56 1.50(3) .
C55 O50 1.22(3) .
C55 O51 1.25(3) .
N1 Cu1 1.94(2) .
N2 Cu1 1.98(2) .
N3 Cu2 1.95(2) .
N4 Cu2 2.04(2) .
N5 Cu3 1.994(19) .
N6 Cu3 1.96(2) .
N7 Cu4 1.96(2) .
N8 Cu4 2.01(2) .
O1 Cu3 2.33(2) .
O1 W1 1.727(19) .
O1AA W2 1.714(18) .
O3 W3 1.734(17) .
O4 W2 1.920(16) .
O4 W3 1.922(15) .
O5 W1 1.979(17) .
O5 W2 1.848(18) .
O5 K2 2.89(2) .
O6 W1 1.904(17) .
O6 W3 1.946(17) .
O7 W3 1.872(17) .
O7 W4 2.009(18) .
O8 W3 1.886(17) .
O8 W5 1.966(17) .
O9 W2 1.916(17) .
O9 W6 2.000(17) .
O10 W2 1.934(17) .
O10 W7 1.939(17) .
O10 K2 3.05(2) .
O11 W1 1.932(18) .
O11 W8 1.944(18) .
O11 K2 2.87(2) .
O12 W1 1.874(16) .
O12 W9 2.033(17) .
O13 W4 1.743(17) .
O14 W4 1.967(17) .
O14 W5 1.908(16) .
O15 W5 1.726(18) .
O16 W5 1.911(15) .
O16 W6 1.928(15) .
O17 W6 1.720(17) .
O18 W6 1.947(17) .
O18 W7 1.929(17) .
O19 W7 1.658(18) .
O20 W7 1.968(17) .
O20 W8 1.857(16) .
O20 K2 3.08(2) .
O21 W8 1.728(17) .
O23 W8 1.908(16) .
O23 W9 1.960(17) .
O23 K1 3.094(19) 7
O24 W9 1.708(16) .
O25 W4 1.948(16) .
O25 W9 1.896(16) .
O26 As1 1.684(17) .
O26 W1 2.419(17) .
O26 W8 2.348(17) .
O26 W9 2.374(16) .
O27 As1 1.654(16) .
O27 W3 2.425(16) .
O27 W4 2.381(15) .
O27 W5 2.378(16) .
O28 As1 1.647(15) .
O28 W2 2.406(16) .
O28 W6 2.361(16) .
O28 W7 2.397(16) .
O29 As1 1.653(17) .
O29 W10 2.334(17) .
O29 W11 2.335(17) .
O30 W5 1.906(18) .
O30 W11 1.938(18) .
O31 W6 1.840(17) .
O31 W11 2.036(17) .
O32 W7 1.860(18) .
O32 W10 2.010(17) .
O33 W8 1.909(16) .
O33 W10 1.946(16) .
O33 K1 3.020(17) 7
O34 Er 2.323(17) .
O34 W9 1.764(17) .
O34 K1 3.043(19) 7
O35 Er 2.251(17) .
O35 W4 1.806(16) .
O36 W10 1.710(17) .
O37 Er 2.330(15) .
O37 W10 1.769(15) .
O37 K1 2.965(18) 7
O38 Er 2.327(15) .
O38 W11 1.772(15) .
O39 Cu1 2.262(18) .
O39 W11 1.738(17) .
O40 W10 1.961(17) .
O40 W11 1.915(17) .
O41 Er 2.389(17) .
O42 Er 2.454(16) 7
O42 Er 2.384(17) .
O42 C2AA 1.31(3) .
O43 Cu1 1.935(19) .
O44 Cu2 1.97(2) .
O45 Cu2 1.932(18) .
O45 K1 2.893(19) 7_565
O46 Cu1 1.94(2) .
O47 Cu2 2.22(2) .
O47 K1 2.93(2) 7_565
O48 Cu3 1.935(16) .
O48 K2 3.03(2) .
O49 Cu4 1.938(17) .
O50 Cu3 1.947(18) .
O51 Cu4 1.992(18) .
O52 Cu4 2.26(2) .
C54 C2AA 1.55(4) .
O55 K1 2.98(3) 1_545
Cu1 Cu2 3.039(5) .
Cu2 K1 3.995(8) 7_565
Cu3 Cu4 2.988(5) .
Er O0AA 2.420(19) 7
Er C2AA 2.84(3) 7
Er K1 4.000(8) 7
W1 K2 3.803(14) .
W2 K2 3.794(14) .
W7 K2 4.047(14) .
W8 K1 3.944(8) 7
W8 K2 3.909(14) .
W9 K1 3.945(8) 7
W10 K1 3.841(8) 7
O0AA C2AA 1.24(3) .
O0AA K1 2.74(2) .
K1 O3AA 2.87(2) 7_565
K2 O7AA 3.04(4) .
K2 O8AA 3.04(6) .
K2 O0BA 2.82(4) 5

_cod_database_fobs_code 2021396
